data_7112566
loop_
_publ_author_name
'Ongarora, Benson G.'
'Hu, Xiaoke'
'Li, Hairong'
'Fronczek, Frank R.'
'Vicente, M Gra\,ca H'

_publ_section_title
;
 Syntheses and properties of trimethylaminophenoxy-substituted
 Zn((II))-phthalocyanines.
;
_journal_issue 2
_journal_name_full MedChemComm
_journal_page_first 179
_journal_page_last 194
_journal_paper_doi 10.1039/C1MD00232E
_journal_volume 3
_journal_year 2012
_chemical_formula_moiety 'C28 H14 N4 O2, 2.4(C H2 Cl2)'
_chemical_formula_sum 'C30.4 H18.8 Cl4.8 N4 O2'
_chemical_formula_weight 642.25
_chemical_name_systematic
;
?
;
_space_group_IT_number 2
_symmetry_cell_setting triclinic
_symmetry_space_group_name_Hall '-P 1'
_symmetry_space_group_name_H-M 'P -1'
_atom_sites_solution_hydrogens geom
_atom_sites_solution_primary direct
_atom_sites_solution_secondary difmap
_audit_creation_method SHELXL-97
_cell_angle_alpha 77.863(2)
_cell_angle_beta 81.983(2)
_cell_angle_gamma 78.622(2)
_cell_formula_units_Z 2
_cell_length_a 8.9371(4)
_cell_length_b 10.3208(5)
_cell_length_c 16.1899(7)
_cell_measurement_reflns_used 8021
_cell_measurement_temperature 90.0(5)
_cell_measurement_theta_max 68.83
_cell_measurement_theta_min 2.81
_cell_volume 1423.75(11)
_computing_cell_refinement 'Bruker (2006) Apex-II '
_computing_data_collection 'Bruker (2006) Apex-II'
_computing_data_reduction 'Bruker (2006) Apex-II '
_computing_molecular_graphics 'ORTEP-3 for Windows (Farrugia, 1997)'
_computing_publication_material 'Bruker SHELXTL (Sheldrick, 2008)'
_computing_structure_refinement 'SHELXL-97 (Sheldrick, 2008)'
_computing_structure_solution 'SHELXS-97 (Sheldrick, 2008)'
_diffrn_ambient_temperature 90.0(5)
_diffrn_measured_fraction_theta_full 0.983
_diffrn_measured_fraction_theta_max 0.951
_diffrn_measurement_device_type 'Bruker APEX-II CCD'
_diffrn_measurement_method '\f and \w scans'
_diffrn_radiation_monochromator graphite
_diffrn_radiation_source 'fine-focus sealed tube'
_diffrn_radiation_type CuK\a
_diffrn_radiation_wavelength 1.54178
_diffrn_reflns_av_R_equivalents 0.0247
_diffrn_reflns_av_sigmaI/netI 0.0350
_diffrn_reflns_limit_h_max 10
_diffrn_reflns_limit_h_min -8
_diffrn_reflns_limit_k_max 12
_diffrn_reflns_limit_k_min -12
_diffrn_reflns_limit_l_max 19
_diffrn_reflns_limit_l_min -19
_diffrn_reflns_number 13001
_diffrn_reflns_theta_full 66.6
_diffrn_reflns_theta_max 69.38
_diffrn_reflns_theta_min 2.81
_exptl_absorpt_coefficient_mu 4.776
_exptl_absorpt_correction_T_max 0.406
_exptl_absorpt_correction_T_min 0.328
_exptl_absorpt_correction_type multi-scan
_exptl_absorpt_process_details 'SADABS (Sheldrick, 2002)'
_exptl_crystal_colour colourless
_exptl_crystal_density_diffrn 1.498
_exptl_crystal_density_method 'not measured'
_exptl_crystal_description fragment
_exptl_crystal_F_000 654
_exptl_crystal_size_max 0.30
_exptl_crystal_size_mid 0.29
_exptl_crystal_size_min 0.23
_platon_squeeze_details
;
The contribution from 117 electrons removed by SQUEEZE amounts
to approximately 2.8 molecules per DCM per cell (1.4 per main
molecule). These are included in the formula, calculated density,
etc., but are not present in the model.
;
_refine_diff_density_max 0.639
_refine_diff_density_min -0.409
_refine_diff_density_rms 0.072
_refine_ls_extinction_method none
_refine_ls_goodness_of_fit_ref 1.104
_refine_ls_hydrogen_treatment constr
_refine_ls_matrix_type full
_refine_ls_number_parameters 334
_refine_ls_number_reflns 5068
_refine_ls_number_restraints 0
_refine_ls_restrained_S_all 1.104
_refine_ls_R_factor_all 0.0697
_refine_ls_R_factor_gt 0.0656
_refine_ls_shift/su_max 0.000
_refine_ls_shift/su_mean 0.000
_refine_ls_structure_factor_coef Fsqd
_refine_ls_weighting_details 'calc w=1/[\s^2^(Fo^2^)+(0.0006P)^2^+4.5477P] where P=(Fo^2^+2Fc^2^)/3'
_refine_ls_weighting_scheme calc
_refine_ls_wR_factor_gt 0.1435
_refine_ls_wR_factor_ref 0.1451
_reflns_number_gt 4603
_reflns_number_total 5068
_reflns_threshold_expression I>2\s(I)
_cod_data_source_file c1md00232e.txt
_cod_data_source_block Ongarora6
_cod_depositor_comments
;
The following automatic conversions were performed:

'_symmetry_cell_setting' value 'Triclinic' changed to 'triclinic'
according to
/usr/data/users/saulius/automatic-downloads/retrospective/RSC/lib/dictionaries/cif_core.dic
dictionary named 'cif_core.dic' version 2.4.2 from 2011-04-26.

Automatic conversion script
Id: cif_fix_values 2281 2013-09-26 08:29:07Z andrius 
;
_cod_original_sg_symbol_H-M 'P -1 '
_cod_original_formula_sum 'C30.40 H18.80 Cl4.80 N4 O2'
_cod_database_code 7112566

loop_
_symmetry_equiv_pos_as_xyz
'x, y, z'
'-x, -y, -z'

loop_
_atom_site_label
_atom_site_type_symbol
_atom_site_fract_x
_atom_site_fract_y
_atom_site_fract_z
_atom_site_U_iso_or_equiv
_atom_site_adp_type
_atom_site_occupancy
_atom_site_symmetry_multiplicity
_atom_site_calc_flag
_atom_site_refinement_flags
O1 O 0.5945(3) 0.1810(2) 0.34574(13) 0.0214(5) Uani 1 1 d .
O2 O 0.9644(2) 0.2085(2) 0.33653(13) 0.0223(5) Uani 1 1 d .
N1 N 0.2851(3) 0.4303(3) 0.29396(18) 0.0297(7) Uani 1 1 d .
N2 N 0.3051(3) 0.4709(3) 0.04757(18) 0.0308(7) Uani 1 1 d .
N3 N 1.2889(3) 0.0091(3) 0.25812(18) 0.0283(6) Uani 1 1 d .
N4 N 1.2666(4) 0.1162(4) 0.0059(2) 0.0396(8) Uani 1 1 d .
C1 C 0.4917(3) 0.2717(3) 0.21738(19) 0.0191(6) Uani 1 1 d .
C2 C 0.4939(4) 0.2801(3) 0.1292(2) 0.0220(7) Uani 1 1 d .
C3 C 0.5975(4) 0.1902(3) 0.0876(2) 0.0265(7) Uani 1 1 d .
H3 H 0.5996 0.1958 0.0282 0.032 Uiso 1 1 calc R
C4 C 0.6982(4) 0.0919(3) 0.1347(2) 0.0271(7) Uani 1 1 d .
H4 H 0.7679 0.0288 0.1067 0.033 Uiso 1 1 calc R
C5 C 0.7003(4) 0.0830(3) 0.2206(2) 0.0231(7) Uani 1 1 d .
H5 H 0.7716 0.0156 0.2512 0.028 Uiso 1 1 calc R
C6 C 0.5963(4) 0.1741(3) 0.26238(19) 0.0190(6) Uani 1 1 d .
C7 C 0.3791(4) 0.3605(3) 0.26115(19) 0.0197(6) Uani 1 1 d .
C8 C 0.3889(4) 0.3867(3) 0.08289(19) 0.0236(7) Uani 1 1 d .
C9 C 0.6544(4) 0.0673(3) 0.40253(19) 0.0206(6) Uani 1 1 d .
C10 C 0.6084(4) -0.0554(3) 0.4079(2) 0.0219(7) Uani 1 1 d .
H10 H 0.5414 -0.0656 0.3699 0.026 Uiso 1 1 calc R
C11 C 0.6623(4) -0.1626(3) 0.4697(2) 0.0233(7) Uani 1 1 d .
H11 H 0.6344 -0.2479 0.4731 0.028 Uiso 1 1 calc R
C12 C 0.7565(4) -0.1471(3) 0.5269(2) 0.0239(7) Uani 1 1 d .
H12 H 0.7921 -0.2210 0.5695 0.029 Uiso 1 1 calc R
C13 C 0.7986(3) -0.0226(3) 0.52160(19) 0.0206(6) Uani 1 1 d .
H13 H 0.8624 -0.0119 0.5611 0.025 Uiso 1 1 calc R
C14 C 0.7484(3) 0.0863(3) 0.45936(18) 0.0185(6) Uani 1 1 d .
C15 C 0.7826(3) 0.2234(3) 0.45792(19) 0.0201(6) Uani 1 1 d .
C16 C 0.7134(4) 0.2936(3) 0.5226(2) 0.0230(7) Uani 1 1 d .
H16 H 0.6458 0.2534 0.5668 0.028 Uiso 1 1 calc R
C17 C 0.7419(4) 0.4200(4) 0.5232(2) 0.0287(7) Uani 1 1 d .
H17 H 0.6940 0.4659 0.5677 0.034 Uiso 1 1 calc R
C18 C 0.8400(4) 0.4802(3) 0.4594(2) 0.0253(7) Uani 1 1 d .
H18 H 0.8567 0.5685 0.4589 0.030 Uiso 1 1 calc R
C19 C 0.9145(4) 0.4106(3) 0.3955(2) 0.0238(7) Uani 1 1 d .
H19 H 0.9857 0.4490 0.3527 0.029 Uiso 1 1 calc R
C20 C 0.8822(3) 0.2851(3) 0.39602(19) 0.0186(6) Uani 1 1 d .
C21 C 0.9588(4) 0.2602(3) 0.25156(19) 0.0195(6) Uani 1 1 d .
C22 C 1.0711(4) 0.1957(3) 0.19741(19) 0.0205(6) Uani 1 1 d .
C23 C 1.0646(4) 0.2348(3) 0.1087(2) 0.0229(7) Uani 1 1 d .
C24 C 0.9522(4) 0.3368(4) 0.0759(2) 0.0278(7) Uani 1 1 d .
H24 H 0.9480 0.3625 0.0162 0.033 Uiso 1 1 calc R
C25 C 0.8456(4) 0.4013(4) 0.1310(2) 0.0298(8) Uani 1 1 d .
H25 H 0.7693 0.4732 0.1087 0.036 Uiso 1 1 calc R
C26 C 0.8476(4) 0.3634(4) 0.2184(2) 0.0271(7) Uani 1 1 d .
H26 H 0.7726 0.4084 0.2553 0.033 Uiso 1 1 calc R
C27 C 1.1898(4) 0.0907(3) 0.2321(2) 0.0234(7) Uani 1 1 d .
C28 C 1.1773(4) 0.1670(4) 0.0525(2) 0.0281(7) Uani 1 1 d .
C29 C 0.5702(5) 0.7599(4) 0.1937(2) 0.0370(9) Uani 1 1 d .
H29A H 0.6687 0.7807 0.1626 0.044 Uiso 1 1 calc R
H29B H 0.5005 0.8460 0.1983 0.044 Uiso 1 1 calc R
Cl1 Cl 0.48815(11) 0.66793(9) 0.13661(5) 0.0344(2) Uani 1 1 d .
Cl2 Cl 0.60227(12) 0.66728(11) 0.29625(6) 0.0449(3) Uani 1 1 d .

loop_
_atom_site_aniso_label
_atom_site_aniso_U_11
_atom_site_aniso_U_22
_atom_site_aniso_U_33
_atom_site_aniso_U_23
_atom_site_aniso_U_13
_atom_site_aniso_U_12
O1 0.0274(12) 0.0206(11) 0.0149(10) -0.0037(8) -0.0102(9) 0.0050(9)
O2 0.0213(11) 0.0234(11) 0.0176(11) -0.0026(9) 0.0009(9) 0.0035(9)
N1 0.0332(16) 0.0302(16) 0.0241(15) -0.0082(12) -0.0024(12) 0.0010(13)
N2 0.0271(15) 0.0349(17) 0.0248(15) 0.0006(13) -0.0121(12) 0.0077(13)
N3 0.0246(15) 0.0286(15) 0.0272(15) -0.0044(12) -0.0045(12) 0.0070(12)
N4 0.0387(18) 0.052(2) 0.0284(17) -0.0157(15) -0.0014(14) -0.0018(16)
C1 0.0200(15) 0.0196(15) 0.0188(15) -0.0063(12) -0.0036(12) -0.0020(12)
C2 0.0195(15) 0.0272(17) 0.0183(15) -0.0036(13) -0.0058(12) 0.0001(13)
C3 0.0322(18) 0.0322(18) 0.0156(15) -0.0086(13) -0.0047(13) -0.0005(14)
C4 0.0289(18) 0.0283(18) 0.0240(17) -0.0113(14) -0.0031(14) 0.0025(14)
C5 0.0232(16) 0.0244(16) 0.0209(16) -0.0041(13) -0.0106(13) 0.0035(13)
C6 0.0252(16) 0.0195(15) 0.0139(14) -0.0042(12) -0.0061(12) -0.0034(12)
C7 0.0223(16) 0.0198(15) 0.0159(14) 0.0000(12) -0.0065(12) -0.0009(13)
C8 0.0243(17) 0.0327(18) 0.0152(15) -0.0069(13) -0.0027(13) -0.0050(14)
C9 0.0212(16) 0.0233(16) 0.0150(15) -0.0025(12) -0.0060(12) 0.0031(12)
C10 0.0220(16) 0.0229(16) 0.0222(16) -0.0067(13) -0.0065(13) -0.0017(13)
C11 0.0222(16) 0.0199(16) 0.0259(17) 0.0003(13) -0.0070(13) -0.0007(13)
C12 0.0240(16) 0.0204(16) 0.0236(16) 0.0022(13) -0.0050(13) 0.0001(13)
C13 0.0177(15) 0.0270(17) 0.0147(14) -0.0022(12) -0.0036(12) 0.0015(12)
C14 0.0153(14) 0.0266(16) 0.0136(14) -0.0048(12) -0.0010(11) -0.0028(12)
C15 0.0174(15) 0.0253(16) 0.0170(15) -0.0037(12) -0.0052(12) 0.0001(12)
C16 0.0236(16) 0.0285(17) 0.0165(15) -0.0054(13) -0.0015(12) -0.0027(13)
C17 0.0317(18) 0.0328(19) 0.0249(17) -0.0152(15) -0.0035(14) -0.0023(15)
C18 0.0264(17) 0.0206(16) 0.0310(18) -0.0071(14) -0.0101(14) -0.0013(13)
C19 0.0229(16) 0.0256(17) 0.0213(16) 0.0005(13) -0.0064(13) -0.0031(13)
C20 0.0176(15) 0.0201(15) 0.0166(15) -0.0053(12) -0.0034(12) 0.0035(12)
C21 0.0203(15) 0.0205(15) 0.0167(15) -0.0014(12) -0.0027(12) -0.0033(12)
C22 0.0219(16) 0.0202(15) 0.0189(15) -0.0051(12) -0.0023(12) -0.0007(12)
C23 0.0213(16) 0.0278(17) 0.0196(16) -0.0070(13) -0.0012(12) -0.0021(13)
C24 0.0304(18) 0.0332(18) 0.0180(16) -0.0002(14) -0.0057(13) -0.0040(15)
C25 0.0266(18) 0.0314(18) 0.0267(18) -0.0014(14) -0.0065(14) 0.0040(14)
C26 0.0267(17) 0.0314(18) 0.0221(17) -0.0060(14) -0.0034(13) -0.0002(14)
C27 0.0276(17) 0.0254(17) 0.0174(15) -0.0074(13) 0.0024(13) -0.0050(14)
C28 0.0258(17) 0.040(2) 0.0181(16) -0.0068(15) -0.0017(14) -0.0038(15)
C29 0.042(2) 0.034(2) 0.035(2) -0.0111(16) -0.0002(17) -0.0051(17)
Cl1 0.0404(5) 0.0377(5) 0.0252(4) -0.0057(3) -0.0071(3) -0.0047(4)
Cl2 0.0533(6) 0.0492(6) 0.0326(5) -0.0197(4) -0.0138(4) 0.0100(5)

loop_
_atom_type_symbol
_atom_type_description
_atom_type_scat_dispersion_real
_atom_type_scat_dispersion_imag
_atom_type_scat_source
C C 0.0181 0.0091 'International Tables Vol C Tables 4.2.6.8 and 6.1.1.4'
H H 0.0000 0.0000 'International Tables Vol C Tables 4.2.6.8 and 6.1.1.4'
N N 0.0311 0.0180 'International Tables Vol C Tables 4.2.6.8 and 6.1.1.4'
O O 0.0492 0.0322 'International Tables Vol C Tables 4.2.6.8 and 6.1.1.4'
Cl Cl 0.3639 0.7018 'International Tables Vol C Tables 4.2.6.8 and 6.1.1.4'

loop_
_geom_angle_atom_site_label_1
_geom_angle_atom_site_label_2
_geom_angle_atom_site_label_3
_geom_angle
C6 O1 C9 119.6(2)
C21 O2 C20 119.0(2)
C6 C1 C2 119.6(3)
C6 C1 C7 120.0(3)
C2 C1 C7 120.4(3)
C3 C2 C1 120.5(3)
C3 C2 C8 120.9(3)
C1 C2 C8 118.6(3)
C2 C3 C4 118.6(3)
C2 C3 H3 120.7
C4 C3 H3 120.7
C5 C4 C3 122.0(3)
C5 C4 H4 119.0
C3 C4 H4 119.0
C4 C5 C6 119.2(3)
C4 C5 H5 120.4
C6 C5 H5 120.4
O1 C6 C1 115.4(3)
O1 C6 C5 124.4(3)
C1 C6 C5 120.0(3)
N1 C7 C1 177.1(3)
N2 C8 C2 179.0(4)
C10 C9 O1 120.9(3)
C10 C9 C14 121.9(3)
O1 C9 C14 116.8(3)
C11 C10 C9 118.6(3)
C11 C10 H10 120.7
C9 C10 H10 120.7
C10 C11 C12 120.8(3)
C10 C11 H11 119.6
C12 C11 H11 119.6
C11 C12 C13 119.6(3)
C11 C12 H12 120.2
C13 C12 H12 120.2
C14 C13 C12 120.9(3)
C14 C13 H13 119.5
C12 C13 H13 119.5
C13 C14 C9 118.1(3)
C13 C14 C15 121.0(3)
C9 C14 C15 120.7(3)
C20 C15 C16 117.2(3)
C20 C15 C14 123.3(3)
C16 C15 C14 119.6(3)
C17 C16 C15 121.1(3)
C17 C16 H16 119.4
C15 C16 H16 119.4
C16 C17 C18 120.3(3)
C16 C17 H17 119.8
C18 C17 H17 119.8
C17 C18 C19 119.8(3)
C17 C18 H18 120.1
C19 C18 H18 120.1
C20 C19 C18 118.5(3)
C20 C19 H19 120.7
C18 C19 H19 120.7
C19 C20 C15 123.0(3)
C19 C20 O2 119.7(3)
C15 C20 O2 117.0(3)
O2 C21 C26 124.3(3)
O2 C21 C22 115.4(3)
C26 C21 C22 120.2(3)
C21 C22 C23 118.8(3)
C21 C22 C27 120.1(3)
C23 C22 C27 121.1(3)
C24 C23 C22 120.8(3)
C24 C23 C28 120.0(3)
C22 C23 C28 119.2(3)
C23 C24 C25 119.0(3)
C23 C24 H24 120.5
C25 C24 H24 120.5
C24 C25 C26 121.4(3)
C24 C25 H25 119.3
C26 C25 H25 119.3
C21 C26 C25 119.8(3)
C21 C26 H26 120.1
C25 C26 H26 120.1
N3 C27 C22 177.5(4)
N4 C28 C23 178.0(4)
Cl2 C29 Cl1 110.8(2)
Cl2 C29 H29A 109.5
Cl1 C29 H29A 109.5
Cl2 C29 H29B 109.5
Cl1 C29 H29B 109.5
H29A C29 H29B 108.1

loop_
_geom_bond_atom_site_label_1
_geom_bond_atom_site_label_2
_geom_bond_distance
O1 C6 1.364(4)
O1 C9 1.395(4)
O2 C21 1.371(4)
O2 C20 1.409(4)
N1 C7 1.142(4)
N2 C8 1.139(4)
N3 C27 1.154(4)
N4 C28 1.147(5)
C1 C6 1.388(4)
C1 C2 1.410(4)
C1 C7 1.438(4)
C2 C3 1.386(5)
C2 C8 1.447(4)
C3 C4 1.388(5)
C3 H3 0.9500
C4 C5 1.378(5)
C4 H4 0.9500
C5 C6 1.398(4)
C5 H5 0.9500
C9 C10 1.389(5)
C9 C14 1.396(4)
C10 C11 1.385(4)
C10 H10 0.9500
C11 C12 1.388(5)
C11 H11 0.9500
C12 C13 1.390(5)
C12 H12 0.9500
C13 C14 1.390(4)
C13 H13 0.9500
C14 C15 1.500(4)
C15 C20 1.382(4)
C15 C16 1.402(4)
C16 C17 1.380(5)
C16 H16 0.9500
C17 C18 1.384(5)
C17 H17 0.9500
C18 C19 1.400(5)
C18 H18 0.9500
C19 C20 1.379(5)
C19 H19 0.9500
C21 C26 1.379(5)
C21 C22 1.398(4)
C22 C23 1.415(4)
C22 C27 1.439(5)
C23 C24 1.377(5)
C23 C28 1.437(5)
C24 C25 1.383(5)
C24 H24 0.9500
C25 C26 1.388(5)
C25 H25 0.9500
C26 H26 0.9500
C29 Cl2 1.764(4)
C29 Cl1 1.768(4)
C29 H29A 0.9900
C29 H29B 0.9900

loop_
_geom_torsion_atom_site_label_1
_geom_torsion_atom_site_label_2
_geom_torsion_atom_site_label_3
_geom_torsion_atom_site_label_4
_geom_torsion
C6 C1 C2 C3 1.3(5)
C7 C1 C2 C3 -176.8(3)
C6 C1 C2 C8 -177.0(3)
C7 C1 C2 C8 4.9(5)
C1 C2 C3 C4 0.2(5)
C8 C2 C3 C4 178.5(3)
C2 C3 C4 C5 -1.4(5)
C3 C4 C5 C6 1.1(5)
C9 O1 C6 C1 158.8(3)
C9 O1 C6 C5 -25.3(4)
C2 C1 C6 O1 174.5(3)
C7 C1 C6 O1 -7.4(4)
C2 C1 C6 C5 -1.6(5)
C7 C1 C6 C5 176.5(3)
C4 C5 C6 O1 -175.3(3)
C4 C5 C6 C1 0.5(5)
C6 O1 C9 C10 -51.2(4)
C6 O1 C9 C14 135.6(3)
O1 C9 C10 C11 -175.1(3)
C14 C9 C10 C11 -2.3(5)
C9 C10 C11 C12 1.9(5)
C10 C11 C12 C13 -0.6(5)
C11 C12 C13 C14 -0.5(5)
C12 C13 C14 C9 0.2(4)
C12 C13 C14 C15 174.8(3)
C10 C9 C14 C13 1.2(5)
O1 C9 C14 C13 174.4(3)
C10 C9 C14 C15 -173.4(3)
O1 C9 C14 C15 -0.3(4)
C13 C14 C15 C20 110.9(4)
C9 C14 C15 C20 -74.5(4)
C13 C14 C15 C16 -68.0(4)
C9 C14 C15 C16 106.5(3)
C20 C15 C16 C17 1.2(5)
C14 C15 C16 C17 -179.8(3)
C15 C16 C17 C18 0.1(5)
C16 C17 C18 C19 -2.1(5)
C17 C18 C19 C20 2.9(5)
C18 C19 C20 C15 -1.7(5)
C18 C19 C20 O2 -175.0(3)
C16 C15 C20 C19 -0.4(5)
C14 C15 C20 C19 -179.3(3)
C16 C15 C20 O2 173.2(3)
C14 C15 C20 O2 -5.8(4)
C21 O2 C20 C19 -59.4(4)
C21 O2 C20 C15 126.8(3)
C20 O2 C21 C26 -19.0(4)
C20 O2 C21 C22 164.6(3)
O2 C21 C22 C23 174.2(3)
C26 C21 C22 C23 -2.4(5)
O2 C21 C22 C27 -5.3(4)
C26 C21 C22 C27 178.2(3)
C21 C22 C23 C24 1.6(5)
C27 C22 C23 C24 -178.9(3)
C21 C22 C23 C28 -178.6(3)
C27 C22 C23 C28 0.8(5)
C22 C23 C24 C25 0.3(5)
C28 C23 C24 C25 -179.5(3)
C23 C24 C25 C26 -1.5(6)
O2 C21 C26 C25 -175.0(3)
C22 C21 C26 C25 1.3(5)
C24 C25 C26 C21 0.7(6)

loop_
_platon_squeeze_void_nr
_platon_squeeze_void_average_x
_platon_squeeze_void_average_y
_platon_squeeze_void_average_z
_platon_squeeze_void_volume
_platon_squeeze_void_count_electrons
_platon_squeeze_void_content
1 0.000 0.000 1.000 236 117 ' '
